data_7121381
loop_
_publ_author_name
'Yruegas, Sam'
'Martinez, Jesse J.'
'Martin, Caleb Daniel'

_publ_section_title
;
 Intermolecular Insertion Reactions of Azides Into 9-Borafluorenes to
 Generate 9,10-B,N-Phenanthrenes
;
_journal_name_full 'Chemical Communications'
_journal_paper_doi 10.1039/C8CC01529E
_journal_year 2018
_chemical_formula_moiety 'C28 H28 B N'
_chemical_formula_sum 'C28 H28 B N'
_chemical_formula_weight 389.32
_chemical_name_common 10Ph
_chemical_name_systematic
;
 ?
;
_chemical_properties_physical Air-sensitive,Moisture-sensitive
_space_group_crystal_system monoclinic
_space_group_IT_number 14
_space_group_name_Hall '-P 2ybc'
_space_group_name_H-M_alt 'P 1 21/c 1'
_symmetry_space_group_name_Hall '-P 2ybc'
_symmetry_space_group_name_H-M 'P 1 21/c 1'
_atom_sites_solution_hydrogens geom
_audit_creation_method SHELXL-2013
_audit_update_record
;
2018-01-25 deposited with the CCDC.
2018-03-09 downloaded from the CCDC.
;
_cell_angle_alpha 90
_cell_angle_beta 104.771(3)
_cell_angle_gamma 90
_cell_formula_units_Z 4
_cell_length_a 15.8892(14)
_cell_length_b 12.4193(10)
_cell_length_c 11.0719(9)
_cell_measurement_reflns_used 9826
_cell_measurement_temperature 150(2)
_cell_measurement_theta_max 24.64
_cell_measurement_theta_min 2.60
_cell_volume 2112.6(3)
_computing_cell_refinement 'Bruker SAINT'
_computing_data_collection 'Bruker APEX2'
_computing_data_reduction 'Bruker SAINT'
_computing_molecular_graphics 'Bruker SHELXTL'
_computing_publication_material 'Bruker SHELXTL'
_computing_structure_refinement 'SHELXL-2014 (Sheldrick 2014)'
_computing_structure_solution 'SHELXS-97 (Sheldrick 2008)'
_diffrn_ambient_temperature 150(2)
_diffrn_measured_fraction_theta_full 0.999
_diffrn_measured_fraction_theta_max 1.000
_diffrn_measurement_device_type 'Bruker APEX-II CCD'
_diffrn_measurement_method '\f and \w scans'
_diffrn_radiation_type MoK\a
_diffrn_radiation_wavelength 0.71073
_diffrn_reflns_av_R_equivalents 0.1168
_diffrn_reflns_av_unetI/netI 0.0573
_diffrn_reflns_Laue_measured_fraction_full 0.999
_diffrn_reflns_Laue_measured_fraction_max 1.000
_diffrn_reflns_limit_h_max 20
_diffrn_reflns_limit_h_min -20
_diffrn_reflns_limit_k_max 15
_diffrn_reflns_limit_k_min -15
_diffrn_reflns_limit_l_max 14
_diffrn_reflns_limit_l_min -14
_diffrn_reflns_number 70986
_diffrn_reflns_point_group_measured_fraction_full 0.999
_diffrn_reflns_point_group_measured_fraction_max 1.000
_diffrn_reflns_theta_full 25.242
_diffrn_reflns_theta_max 27.137
_diffrn_reflns_theta_min 2.512
_exptl_absorpt_coefficient_mu 0.069
_exptl_absorpt_correction_T_max 1.000
_exptl_absorpt_correction_T_min 0.941
_exptl_absorpt_correction_type multi-scan
_exptl_absorpt_process_details SADABs
_exptl_crystal_colour colourless
_exptl_crystal_density_diffrn 1.224
_exptl_crystal_description blocklike
_exptl_crystal_F_000 832
_exptl_crystal_size_max 0.258
_exptl_crystal_size_mid 0.161
_exptl_crystal_size_min 0.128
_refine_diff_density_max 0.221
_refine_diff_density_min -0.186
_refine_diff_density_rms 0.041
_refine_ls_extinction_method none
_refine_ls_goodness_of_fit_ref 1.042
_refine_ls_hydrogen_treatment constr
_refine_ls_matrix_type full
_refine_ls_number_parameters 271
_refine_ls_number_reflns 4675
_refine_ls_number_restraints 0
_refine_ls_restrained_S_all 1.042
_refine_ls_R_factor_all 0.1114
_refine_ls_R_factor_gt 0.0499
_refine_ls_shift/su_max 0.000
_refine_ls_shift/su_mean 0.000
_refine_ls_structure_factor_coef Fsqd
_refine_ls_weighting_details 'w=1/[\s^2^(Fo^2^)+(0.0345P)^2^+0.8354P] where P=(Fo^2^+2Fc^2^)/3'
_refine_ls_weighting_scheme calc
_refine_ls_wR_factor_gt 0.0915
_refine_ls_wR_factor_ref 0.1109
_reflns_Friedel_coverage 0.000
_reflns_number_gt 2841
_reflns_number_total 4675
_reflns_threshold_expression 'I > 2\s(I)'
_cod_data_source_file c8cc01529e2.cif
_cod_data_source_block 10Ph
_cod_database_code 7121381
_shelx_space_group_comment
;
The symmetry employed for this shelxl refinement is uniquely defined
by the following loop, which should always be used as a source of
symmetry information in preference to the above space-group names.
They are only intended as comments.
;
_shelx_estimated_absorpt_t_min 0.982
_shelx_estimated_absorpt_t_max 0.991
_shelxl_version_number 2013-4

loop_
_space_group_symop_operation_xyz
'x, y, z'
'-x, y+1/2, -z+1/2'
'-x, -y, -z'
'x, -y-1/2, z-1/2'

loop_
_atom_site_label
_atom_site_type_symbol
_atom_site_fract_x
_atom_site_fract_y
_atom_site_fract_z
_atom_site_U_iso_or_equiv
_atom_site_adp_type
_atom_site_occupancy
_atom_site_site_symmetry_order
_atom_site_calc_flag
_atom_site_refinement_flags_posn
_atom_site_refinement_flags_adp
N1 N 0.22076(9) 0.26800(11) 0.92349(12) 0.0232(3) Uani 1 1 d . .
C19 C 0.55578(13) 0.15510(17) 0.9876(2) 0.0455(5) Uani 1 1 d . .
H19 H 0.6174 0.1490 1.0067 0.055 Uiso 1 1 calc R U
C20 C 0.50667(13) 0.14333(16) 0.8666(2) 0.0430(5) Uani 1 1 d . .
H20 H 0.5344 0.1293 0.8017 0.052 Uiso 1 1 calc R U
C21 C 0.41721(12) 0.15179(15) 0.83911(17) 0.0336(5) Uani 1 1 d . .
H21 H 0.3843 0.1412 0.7554 0.040 Uiso 1 1 calc R U
C15 C 0.37337(11) 0.17540(13) 0.93047(15) 0.0252(4) Uani 1 1 d . .
C11 C 0.14083(11) 0.24804(14) 0.95711(15) 0.0250(4) Uani 1 1 d . .
C1 C 0.11083(11) 0.31811(15) 1.03617(15) 0.0302(4) Uani 1 1 d . .
H1 H 0.1454 0.3784 1.0709 0.036 Uiso 1 1 calc R U
C2 C 0.03240(12) 0.30156(16) 1.06475(16) 0.0354(5) Uani 1 1 d . .
H2 H 0.0128 0.3515 1.1166 0.042 Uiso 1 1 calc R U
C3 C -0.01780(12) 0.21305(16) 1.01857(17) 0.0365(5) Uani 1 1 d . .
H3 H -0.0732 0.2034 1.0347 0.044 Uiso 1 1 calc R U
C24 C 0.23701(13) 0.61746(14) 0.92450(17) 0.0351(5) Uani 1 1 d . .
H26 H 0.2507 0.6923 0.9052 0.042 Uiso 1 1 calc R U
H25 H 0.2038 0.6200 0.9889 0.042 Uiso 1 1 calc R U
C25 C 0.32118(12) 0.55471(14) 0.97410(16) 0.0320(4) Uani 1 1 d . .
H27 H 0.3575 0.5917 1.0498 0.038 Uiso 1 1 calc R U
C26 C 0.37158(13) 0.54962(15) 0.87346(17) 0.0368(5) Uani 1 1 d . .
H29 H 0.3867 0.6233 0.8521 0.044 Uiso 1 1 calc R U
H28 H 0.4263 0.5087 0.9050 0.044 Uiso 1 1 calc R U
C29 C 0.31520(12) 0.49443(14) 0.75732(16) 0.0324(4) Uani 1 1 d . .
H34 H 0.3485 0.4899 0.6921 0.039 Uiso 1 1 calc R U
C28 C 0.29288(12) 0.38059(13) 0.79208(16) 0.0275(4) Uani 1 1 d . .
H33 H 0.3472 0.3387 0.8222 0.033 Uiso 1 1 calc R U
H32 H 0.2570 0.3441 0.7169 0.033 Uiso 1 1 calc R U
C16 C 0.24270(11) 0.38298(13) 0.89451(15) 0.0230(4) Uani 1 1 d . .
C18 C 0.51464(12) 0.17592(16) 1.08094(18) 0.0394(5) Uani 1 1 d . .
H18 H 0.5480 0.1830 1.1650 0.047 Uiso 1 1 calc R U
C17 C 0.42486(11) 0.18651(14) 1.05248(16) 0.0291(4) Uani 1 1 d . .
H17 H 0.3977 0.2017 1.1177 0.035 Uiso 1 1 calc R U
C14 C 0.21994(11) 0.07035(13) 0.86519(15) 0.0260(4) Uani 1 1 d . .
C13 C 0.13005(12) 0.06711(13) 0.85576(15) 0.0271(4) Uani 1 1 d . .
C5 C 0.08056(13) -0.01914(15) 0.79428(17) 0.0376(5) Uani 1 1 d . .
H5 H 0.0195 -0.0201 0.7857 0.045 Uiso 1 1 calc R U
C6 C 0.11871(15) -0.10237(16) 0.74617(17) 0.0436(5) Uani 1 1 d . .
H6 H 0.0840 -0.1598 0.7036 0.052 Uiso 1 1 calc R U
C7 C 0.20783(15) -0.10264(15) 0.75963(17) 0.0413(5) Uani 1 1 d . .
H7 H 0.2346 -0.1612 0.7286 0.050 Uiso 1 1 calc R U
C8 C 0.25760(13) -0.01745(14) 0.81829(16) 0.0326(4) Uani 1 1 d . .
H8 H 0.3187 -0.0182 0.8272 0.039 Uiso 1 1 calc R U
C12 C 0.09346(11) 0.15265(14) 0.91744(15) 0.0261(4) Uani 1 1 d . .
C4 C 0.01352(11) 0.13897(15) 0.94880(17) 0.0332(5) Uani 1 1 d . .
H4 H -0.0199 0.0762 0.9206 0.040 Uiso 1 1 calc R U
C22 C 0.15943(11) 0.44842(14) 0.83831(16) 0.0289(4) Uani 1 1 d . .
H22 H 0.1252 0.4123 0.7618 0.035 Uiso 1 1 calc R U
H23 H 0.1232 0.4514 0.8989 0.035 Uiso 1 1 calc R U
C23 C 0.18210(13) 0.56315(14) 0.80624(16) 0.0324(4) Uani 1 1 d . .
H24 H 0.1272 0.6050 0.7742 0.039 Uiso 1 1 calc R U
C30 C 0.23237(13) 0.55952(15) 0.70630(16) 0.0358(5) Uani 1 1 d . .
H35 H 0.2472 0.6334 0.6854 0.043 Uiso 1 1 calc R U
H36 H 0.1965 0.5253 0.6295 0.043 Uiso 1 1 calc R U
C27 C 0.30003(11) 0.44011(14) 1.00896(15) 0.0266(4) Uani 1 1 d . .
H31 H 0.3547 0.3992 1.0404 0.032 Uiso 1 1 calc R U
H30 H 0.2693 0.4431 1.0762 0.032 Uiso 1 1 calc R U
B1 B 0.27115(13) 0.17624(16) 0.90713(17) 0.0249(4) Uani 1 1 d . .

loop_
_atom_site_aniso_label
_atom_site_aniso_U_11
_atom_site_aniso_U_22
_atom_site_aniso_U_33
_atom_site_aniso_U_23
_atom_site_aniso_U_13
_atom_site_aniso_U_12
N1 0.0245(8) 0.0223(8) 0.0236(7) 0.0011(6) 0.0076(6) -0.0026(6)
C19 0.0270(11) 0.0446(13) 0.0646(15) 0.0140(11) 0.0110(11) 0.0063(9)
C20 0.0418(13) 0.0450(13) 0.0491(13) 0.0091(10) 0.0242(10) 0.0139(10)
C21 0.0382(12) 0.0355(11) 0.0285(10) 0.0023(8) 0.0111(8) 0.0082(9)
C15 0.0300(10) 0.0202(9) 0.0264(9) 0.0026(7) 0.0090(8) 0.0021(8)
C11 0.0236(10) 0.0287(10) 0.0229(9) 0.0047(7) 0.0064(7) -0.0005(8)
C1 0.0312(11) 0.0332(10) 0.0279(9) -0.0008(8) 0.0103(8) -0.0020(8)
C2 0.0352(11) 0.0433(12) 0.0315(10) 0.0028(9) 0.0155(9) 0.0007(9)
C3 0.0285(11) 0.0473(13) 0.0374(11) 0.0146(10) 0.0151(9) 0.0025(9)
C24 0.0534(13) 0.0232(10) 0.0317(10) -0.0007(8) 0.0164(9) 0.0001(9)
C25 0.0404(11) 0.0254(10) 0.0291(9) -0.0037(8) 0.0066(8) -0.0082(9)
C26 0.0397(12) 0.0285(10) 0.0451(11) 0.0014(9) 0.0162(9) -0.0098(9)
C29 0.0442(12) 0.0272(10) 0.0313(10) 0.0007(8) 0.0193(9) -0.0033(9)
C28 0.0349(11) 0.0235(10) 0.0265(9) 0.0005(7) 0.0121(8) -0.0006(8)
C16 0.0265(10) 0.0200(9) 0.0229(9) 0.0006(7) 0.0072(7) -0.0016(7)
C18 0.0346(12) 0.0396(12) 0.0389(11) 0.0065(9) -0.0001(9) -0.0032(9)
C17 0.0317(11) 0.0283(10) 0.0274(9) 0.0013(8) 0.0075(8) -0.0011(8)
C14 0.0344(11) 0.0233(10) 0.0200(8) 0.0058(7) 0.0061(7) 0.0005(8)
C13 0.0345(11) 0.0223(9) 0.0220(9) 0.0075(7) 0.0027(8) -0.0037(8)
C5 0.0444(12) 0.0306(11) 0.0352(11) 0.0032(9) 0.0051(9) -0.0114(9)
C6 0.0676(16) 0.0287(11) 0.0320(11) -0.0013(9) 0.0084(10) -0.0175(11)
C7 0.0741(17) 0.0203(10) 0.0325(10) 0.0024(8) 0.0192(10) -0.0010(10)
C8 0.0466(12) 0.0244(10) 0.0289(10) 0.0051(8) 0.0135(9) 0.0022(9)
C12 0.0273(10) 0.0276(10) 0.0223(9) 0.0076(7) 0.0040(7) -0.0026(8)
C4 0.0274(11) 0.0342(11) 0.0355(10) 0.0120(9) 0.0037(8) -0.0065(8)
C22 0.0313(10) 0.0284(10) 0.0260(9) -0.0002(8) 0.0055(8) 0.0019(8)
C23 0.0405(12) 0.0262(10) 0.0302(10) 0.0029(8) 0.0083(8) 0.0065(9)
C30 0.0536(13) 0.0259(10) 0.0291(10) 0.0036(8) 0.0132(9) 0.0010(9)
C27 0.0299(10) 0.0261(10) 0.0241(9) 0.0003(7) 0.0077(7) -0.0018(8)
B1 0.0328(12) 0.0257(11) 0.0167(9) 0.0024(8) 0.0073(8) 0.0008(9)

loop_
_atom_type_symbol
_atom_type_description
_atom_type_scat_dispersion_real
_atom_type_scat_dispersion_imag
_atom_type_scat_source
C C 0.0033 0.0016 'International Tables Vol C Tables 4.2.6.8 and 6.1.1.4'
H H 0.0000 0.0000 'International Tables Vol C Tables 4.2.6.8 and 6.1.1.4'
N N 0.0061 0.0033 'International Tables Vol C Tables 4.2.6.8 and 6.1.1.4'
B B 0.0013 0.0007 'International Tables Vol C Tables 4.2.6.8 and 6.1.1.4'

loop_
_geom_angle_atom_site_label_1
_geom_angle_atom_site_label_2
_geom_angle_atom_site_label_3
_geom_angle
B1 N1 C11 117.18(14)
B1 N1 C16 123.68(13)
C11 N1 C16 118.84(13)
C20 C19 C18 119.32(18)
C20 C19 H19 120.3
C18 C19 H19 120.3
C19 C20 C21 120.23(19)
C19 C20 H20 119.9
C21 C20 H20 119.9
C20 C21 C15 122.13(18)
C20 C21 H21 118.9
C15 C21 H21 118.9
C17 C15 C21 116.34(16)
C17 C15 B1 118.85(15)
C21 C15 B1 124.39(15)
C1 C11 C12 118.43(15)
C1 C11 N1 121.32(15)
C12 C11 N1 120.11(15)
C2 C1 C11 121.51(17)
C2 C1 H1 119.2
C11 C1 H1 119.2
C1 C2 C3 120.40(18)
C1 C2 H2 119.8
C3 C2 H2 119.8
C4 C3 C2 118.99(17)
C4 C3 H3 120.5
C2 C3 H3 120.5
C25 C24 C23 109.81(15)
C25 C24 H26 109.7
C23 C24 H26 109.7
C25 C24 H25 109.7
C23 C24 H25 109.7
H26 C24 H25 108.2
C24 C25 C26 109.44(15)
C24 C25 C27 109.67(15)
C26 C25 C27 109.49(15)
C24 C25 H27 109.4
C26 C25 H27 109.4
C27 C25 H27 109.4
C29 C26 C25 109.13(15)
C29 C26 H29 109.9
C25 C26 H29 109.9
C29 C26 H28 109.9
C25 C26 H28 109.9
H29 C26 H28 108.3
C30 C29 C26 109.82(15)
C30 C29 C28 110.45(15)
C26 C29 C28 109.04(14)
C30 C29 H34 109.2
C26 C29 H34 109.2
C28 C29 H34 109.2
C29 C28 C16 111.29(14)
C29 C28 H33 109.4
C16 C28 H33 109.4
C29 C28 H32 109.4
C16 C28 H32 109.4
H33 C28 H32 108.0
N1 C16 C27 112.30(13)
N1 C16 C22 111.10(13)
C27 C16 C22 110.94(14)
N1 C16 C28 109.00(13)
C27 C16 C28 107.87(14)
C22 C16 C28 105.33(13)
C19 C18 C17 120.23(18)
C19 C18 H18 119.9
C17 C18 H18 119.9
C18 C17 C15 121.71(17)
C18 C17 H17 119.1
C15 C17 H17 119.1
C8 C14 C13 118.07(16)
C8 C14 B1 121.82(16)
C13 C14 B1 119.41(15)
C5 C13 C14 119.51(17)
C5 C13 C12 122.88(17)
C14 C13 C12 117.53(15)
C6 C5 C13 121.10(19)
C6 C5 H5 119.5
C13 C5 H5 119.5
C5 C6 C7 120.03(19)
C5 C6 H6 120.0
C7 C6 H6 120.0
C8 C7 C6 119.74(19)
C8 C7 H7 120.1
C6 C7 H7 120.1
C7 C8 C14 121.46(19)
C7 C8 H8 119.3
C14 C8 H8 119.3
C4 C12 C11 117.82(16)
C4 C12 C13 121.22(16)
C11 C12 C13 120.74(15)
C3 C4 C12 122.42(18)
C3 C4 H4 118.8
C12 C4 H4 118.8
C23 C22 C16 110.80(15)
C23 C22 H22 109.5
C16 C22 H22 109.5
C23 C22 H23 109.5
C16 C22 H23 109.5
H22 C22 H23 108.1
C30 C23 C24 110.15(16)
C30 C23 C22 109.80(14)
C24 C23 C22 109.11(14)
C30 C23 H24 109.3
C24 C23 H24 109.3
C22 C23 H24 109.3
C23 C30 C29 108.05(14)
C23 C30 H35 110.1
C29 C30 H35 110.1
C23 C30 H36 110.1
C29 C30 H36 110.1
H35 C30 H36 108.4
C16 C27 C25 110.09(14)
C16 C27 H31 109.6
C25 C27 H31 109.6
C16 C27 H30 109.6
C25 C27 H30 109.6
H31 C27 H30 108.2
N1 B1 C14 116.40(16)
N1 B1 C15 124.77(16)
C14 B1 C15 118.81(15)

loop_
_geom_bond_atom_site_label_1
_geom_bond_atom_site_label_2
_geom_bond_distance
N1 B1 1.431(2)
N1 C11 1.433(2)
N1 C16 1.523(2)
C19 C20 1.375(3)
C19 C18 1.381(3)
C19 H19 0.9500
C20 C21 1.380(3)
C20 H20 0.9500
C21 C15 1.398(2)
C21 H21 0.9500
C15 C17 1.396(2)
C15 B1 1.578(3)
C11 C1 1.401(2)
C11 C12 1.412(2)
C1 C2 1.377(2)
C1 H1 0.9500
C2 C3 1.378(3)
C2 H2 0.9500
C3 C4 1.374(3)
C3 H3 0.9500
C24 C25 1.524(3)
C24 C23 1.532(3)
C24 H26 0.9900
C24 H25 0.9900
C25 C26 1.530(3)
C25 C27 1.534(2)
C25 H27 1.0000
C26 C29 1.529(3)
C26 H29 0.9900
C26 H28 0.9900
C29 C30 1.525(3)
C29 C28 1.531(2)
C29 H34 1.0000
C28 C16 1.544(2)
C28 H33 0.9900
C28 H32 0.9900
C16 C27 1.533(2)
C16 C22 1.542(2)
C18 C17 1.387(2)
C18 H18 0.9500
C17 H17 0.9500
C14 C8 1.405(2)
C14 C13 1.406(2)
C14 B1 1.554(3)
C13 C5 1.399(2)
C13 C12 1.461(2)
C5 C6 1.373(3)
C5 H5 0.9500
C6 C7 1.386(3)
C6 H6 0.9500
C7 C8 1.380(3)
C7 H7 0.9500
C8 H8 0.9500
C12 C4 1.410(2)
C4 H4 0.9500
C22 C23 1.533(2)
C22 H22 0.9900
C22 H23 0.9900
C23 C30 1.522(2)
C23 H24 1.0000
C30 H35 0.9900
C30 H36 0.9900
C27 H31 0.9900
C27 H30 0.9900

loop_
_geom_torsion_atom_site_label_1
_geom_torsion_atom_site_label_2
_geom_torsion_atom_site_label_3
_geom_torsion_atom_site_label_4
_geom_torsion
C18 C19 C20 C21 -0.3(3)
C19 C20 C21 C15 1.9(3)
C20 C21 C15 C17 -2.1(3)
C20 C21 C15 B1 -174.48(18)
B1 N1 C11 C1 145.58(16)
C16 N1 C11 C1 -40.5(2)
B1 N1 C11 C12 -30.1(2)
C16 N1 C11 C12 143.78(15)
C12 C11 C1 C2 -6.8(2)
N1 C11 C1 C2 177.39(15)
C11 C1 C2 C3 1.9(3)
C1 C2 C3 C4 3.2(3)
C23 C24 C25 C26 58.51(19)
C23 C24 C25 C27 -61.63(19)
C24 C25 C26 C29 -59.30(19)
C27 C25 C26 C29 60.95(19)
C25 C26 C29 C30 61.38(19)
C25 C26 C29 C28 -59.77(19)
C30 C29 C28 C16 -60.99(18)
C26 C29 C28 C16 59.78(19)
B1 N1 C16 C27 -92.17(18)
C11 N1 C16 C27 94.35(17)
B1 N1 C16 C22 142.92(15)
C11 N1 C16 C22 -30.56(19)
B1 N1 C16 C28 27.3(2)
C11 N1 C16 C28 -146.19(14)
C29 C28 C16 N1 178.92(14)
C29 C28 C16 C27 -58.90(18)
C29 C28 C16 C22 59.63(18)
C20 C19 C18 C17 -1.0(3)
C19 C18 C17 C15 0.8(3)
C21 C15 C17 C18 0.7(3)
B1 C15 C17 C18 173.58(17)
C8 C14 C13 C5 -3.7(2)
B1 C14 C13 C5 166.89(15)
C8 C14 C13 C12 173.12(14)
B1 C14 C13 C12 -16.3(2)
C14 C13 C5 C6 1.9(3)
C12 C13 C5 C6 -174.71(16)
C13 C5 C6 C7 0.9(3)
C5 C6 C7 C8 -1.9(3)
C6 C7 C8 C14 0.0(3)
C13 C14 C8 C7 2.8(2)
B1 C14 C8 C7 -167.58(16)
C1 C11 C12 C4 6.7(2)
N1 C11 C12 C4 -177.50(14)
C1 C11 C12 C13 -168.00(15)
N1 C11 C12 C13 7.8(2)
C5 C13 C12 C4 17.8(2)
C14 C13 C12 C4 -158.92(15)
C5 C13 C12 C11 -167.72(16)
C14 C13 C12 C11 15.6(2)
C2 C3 C4 C12 -3.1(3)
C11 C12 C4 C3 -1.9(2)
C13 C12 C4 C3 172.79(16)
N1 C16 C22 C23 -178.53(13)
C27 C16 C22 C23 55.80(18)
C28 C16 C22 C23 -60.65(17)
C25 C24 C23 C30 -59.75(19)
C25 C24 C23 C22 60.84(19)
C16 C22 C23 C30 63.10(19)
C16 C22 C23 C24 -57.70(19)
C24 C23 C30 C29 60.51(19)
C22 C23 C30 C29 -59.67(19)
C26 C29 C30 C23 -61.53(19)
C28 C29 C30 C23 58.76(19)
N1 C16 C27 C25 179.18(14)
C22 C16 C27 C25 -55.82(18)
C28 C16 C27 C25 59.06(18)
C24 C25 C27 C16 58.76(18)
C26 C25 C27 C16 -61.34(19)
C11 N1 B1 C14 28.1(2)
C16 N1 B1 C14 -145.51(14)
C11 N1 B1 C15 -150.97(15)
C16 N1 B1 C15 35.4(2)
C8 C14 B1 N1 165.00(15)
C13 C14 B1 N1 -5.2(2)
C8 C14 B1 C15 -15.9(2)
C13 C14 B1 C15 173.88(14)
C17 C15 B1 N1 68.2(2)
C21 C15 B1 N1 -119.61(19)
C17 C15 B1 C14 -110.86(18)
C21 C15 B1 C14 61.4(2)
